data_7240758
loop_
_publ_author_name
'Han, Aiying'
'Su, Hao'
'Xu, Guohong'
'Khan, Maroof Ahmad'
'Li, Hui'

_publ_section_title
;
 Synthesis, crystal structures, and luminescent properties of Zn(ii),
 Cd(ii), Eu(iii) complexes and detection of Fe(iii) ions based on a
 diacylhydrazone Schiff base
;
_journal_issue 39
_journal_name_full 'RSC Advances'
_journal_page_first 23372
_journal_page_last 23378
_journal_paper_doi 10.1039/D0RA03642K
_journal_volume 10
_journal_year 2020
_chemical_formula_moiety 'C54 H42 Eu2 N18 O24, 2(C2 H6 O S), 2(C2 H4.5 O S), 2(C2 H3 O S)'
_chemical_formula_sum 'C66 H69 Eu2 N18 O30 S6'
_chemical_formula_weight 2090.67
_chemical_name_systematic 'beautiful hen'
_space_group_crystal_system orthorhombic
_space_group_IT_number 60
_space_group_name_Hall '-P 2n 2ab'
_space_group_name_H-M_alt 'P b c n'
_atom_sites_solution_hydrogens geom
_atom_sites_solution_primary iterative
_audit_creation_date 2020-03-07
_audit_creation_method
;
Olex2 1.3-alpha
(compiled 2020.02.04 svn.rd84adfe8 for OlexSys, GUI svn.r6032)
;
_audit_update_record
;
2020-03-09 deposited with the CCDC.	2020-06-15 downloaded from the CCDC.
;
_cell_angle_alpha 90
_cell_angle_beta 90
_cell_angle_gamma 90
_cell_formula_units_Z 4
_cell_length_a 27.308(6)
_cell_length_b 19.968(5)
_cell_length_c 16.327(3)
_cell_measurement_reflns_used 4456
_cell_measurement_temperature 296(2)
_cell_measurement_theta_max 30.752
_cell_measurement_theta_min 1.775
_cell_volume 8903(3)
_computing_molecular_graphics 'Olex2 1.3-alpha (Dolomanov et al., 2009)'
_computing_publication_material 'Olex2 1.3-alpha (Dolomanov et al., 2009)'
_computing_structure_refinement 'SHELXL 2018/3 (Sheldrick, 2015)'
_computing_structure_solution 'olex2.solve 1.3-alpha (Bourhis et al., 2015)'
_diffrn_ambient_temperature 296.15
_diffrn_measured_fraction_theta_full 0.989
_diffrn_measured_fraction_theta_max 0.911
_diffrn_measurement_device_type 'CCD area detector'
_diffrn_measurement_method 'phi and omega scans'
_diffrn_radiation_type MoK\a
_diffrn_radiation_wavelength 0.71073
_diffrn_reflns_av_R_equivalents 0.0559
_diffrn_reflns_av_unetI/netI 0.0761
_diffrn_reflns_Laue_measured_fraction_full 0.989
_diffrn_reflns_Laue_measured_fraction_max 0.911
_diffrn_reflns_limit_h_max 19
_diffrn_reflns_limit_h_min -39
_diffrn_reflns_limit_k_max 26
_diffrn_reflns_limit_k_min -27
_diffrn_reflns_limit_l_max 20
_diffrn_reflns_limit_l_min -13
_diffrn_reflns_number 39581
_diffrn_reflns_point_group_measured_fraction_full 0.989
_diffrn_reflns_point_group_measured_fraction_max 0.911
_diffrn_reflns_theta_full 25.242
_diffrn_reflns_theta_max 30.752
_diffrn_reflns_theta_min 1.775
_diffrn_source 'fine-focus sealed tube'
_exptl_absorpt_coefficient_mu 1.623
_exptl_absorpt_correction_T_max 0.727
_exptl_absorpt_correction_T_min 0.600
_exptl_absorpt_correction_type multi-scan
_exptl_crystal_colour 'clear yellowish yellow'
_exptl_crystal_colour_lustre clear
_exptl_crystal_colour_modifier yellowish
_exptl_crystal_colour_primary yellow
_exptl_crystal_density_diffrn 1.560
_exptl_crystal_description needle
_exptl_crystal_F_000 4212
_exptl_crystal_size_max 0.35
_exptl_crystal_size_mid 0.25
_exptl_crystal_size_min 0.21
_refine_diff_density_max 1.640
_refine_diff_density_min -1.141
_refine_diff_density_rms 0.131
_refine_ls_extinction_method none
_refine_ls_goodness_of_fit_ref 1.031
_refine_ls_hydrogen_treatment constr
_refine_ls_matrix_type full
_refine_ls_number_parameters 574
_refine_ls_number_reflns 12654
_refine_ls_number_restraints 1446
_refine_ls_restrained_S_all 1.085
_refine_ls_R_factor_all 0.1437
_refine_ls_R_factor_gt 0.0728
_refine_ls_shift/su_max 0.001
_refine_ls_shift/su_mean 0.000
_refine_ls_structure_factor_coef Fsqd
_refine_ls_weighting_details 'w=1/[\s^2^(Fo^2^)+(0.0835P)^2^+26.7550P] where P=(Fo^2^+2Fc^2^)/3'
_refine_ls_weighting_scheme calc
_refine_ls_wR_factor_gt 0.1676
_refine_ls_wR_factor_ref 0.2027
_reflns_Friedel_coverage 0.000
_reflns_number_gt 6961
_reflns_number_total 12654
_reflns_threshold_expression 'I > 2\s(I)'
_cod_data_source_file d0ra03642k2.cif
_cod_data_source_block 1_a
_cod_depositor_comments 'Adding full bibliography for 7240756--7240758.cif.'
_cod_database_code 7240758
_shelx_shelxl_version_number 2018/3
_shelx_space_group_comment
;
The symmetry employed for this shelxl refinement is uniquely defined
by the following loop, which should always be used as a source of
symmetry information in preference to the above space-group names.
They are only intended as comments.
;
_shelx_estimated_absorpt_t_max 0.727
_shelx_estimated_absorpt_t_min 0.600
_olex2_refinement_description
;
1. Fixed Uiso
 At 1.2 times of:
  All C(H) groups, All C(H,H) groups, All N(H) groups
 At 1.5 times of:
  All C(H,H,H) groups, All C(H,H,H,H,H,H) groups
2. Uiso/Uaniso restraints and constraints
O4 \\sim O5 \\sim O11 \\sim O008 \\sim O3 \\sim O6 \\sim O13 \\sim O15 \\sim O7
\\sim O1 \\sim O10 \\sim O8 \\sim O2 \\sim O9 \\sim O12 \\sim C8 \\sim C32
\\sim C26 \\sim C6 \\sim C11 \\sim C25 \\sim C10 \\sim C9 \\sim C27 \\sim C1
\\sim C2 \\sim C7 \\sim C23 \\sim C24 \\sim C12 \\sim C19 \\sim C4 \\sim C13
\\sim C3 \\sim C20 \\sim C14 \\sim C15 \\sim C18 \\sim C17 \\sim C21 \\sim C22
\\sim C16 \\sim C30 \\sim C29 \\sim C34 \\sim C31 \\sim C28 \\sim C5 \\sim N8
\\sim N4 \\sim N5 \\sim N3 \\sim N9 \\sim N2 \\sim N1 \\sim N6 \\sim N7 \\sim
S1 \\sim S4 \\sim S2 \\sim S3 \\sim S5: within 3.8A with sigma of 0.01 and
sigma for terminal atoms of 0.02 within 3.8A
3. Others
 Fixed Sof: S4(0.5) H34A(0.5) H34B(0.5) H34C(0.5) H34D(0.5) H34E(0.5)
 H34F(0.5) S2(0.5) S3(0.5) H31A(0.5) H31B(0.5) H31C(0.5) H28A(0.5) H28B(0.5)
 H28C(0.5) S5(0.5) H5A(0.5) H5B(0.5) H5C(0.5)
4.a Secondary CH2 refined with riding coordinates:
 C10(H10A,H10B), C9(H9A,H9B), C27(H27A,H27B)
4.b Aromatic/amide H refined with riding coordinates:
 N4(H4), N3(H3), N9(H9), C25(H25), C1(H1), C7(H7), C12(H12), C19(H19), C4(H4A),
  C3(H3A), C15(H15), C18(H18), C21(H21), C22(H22), C16(H16)
4.c Idealised Me refined as rotating group:
 C30(H30A,H30B,H30C), C29(H29A,H29B,H29C), C34(H34A,H34B,H34C), C34(H34D,H34E,
 H34F), C31(H31A,H31B,H31C), C28(H28A,H28B,H28C), C5(H5A,H5B,H5C)
;
_olex2_submission_special_instructions 'No special instructions were received'

loop_
_space_group_symop_operation_xyz
'x, y, z'
'-x+1/2, -y+1/2, z+1/2'
'-x, y, -z+1/2'
'x+1/2, -y+1/2, -z'
'-x, -y, -z'
'x-1/2, y-1/2, -z-1/2'
'x, -y, z-1/2'
'-x-1/2, y-1/2, z'

loop_
_atom_site_label
_atom_site_type_symbol
_atom_site_fract_x
_atom_site_fract_y
_atom_site_fract_z
_atom_site_U_iso_or_equiv
_atom_site_adp_type
_atom_site_occupancy
_atom_site_site_symmetry_order
_atom_site_calc_flag
_atom_site_refinement_flags_posn
_atom_site_refinement_flags_adp
_atom_site_refinement_flags_occupancy
_atom_site_disorder_assembly
_atom_site_disorder_group
Eu1 Eu 0.59696(2) 0.22225(2) 0.63342(2) 0.03868(12) Uani 1 1 d . . . . .
S1 S 0.39800(10) 0.05491(15) 0.5126(2) 0.1035(10) Uani 1 1 d . U . . .
O4 O 0.50954(17) 0.2470(2) 0.6134(3) 0.0478(9) Uani 1 1 d . U . . .
O5 O 0.41997(17) 0.2520(2) 0.7245(3) 0.0451(10) Uani 1 1 d . U . . .
O11 O 0.55754(18) 0.1256(2) 0.6999(3) 0.0501(11) Uani 1 1 d . U . . .
S4 S 0.2678(3) 0.1621(5) 0.4742(5) 0.116(2) Uani 0.5 1 d . U P A -1
O008 O 0.59843(19) 0.2613(3) 0.4993(3) 0.0573(10) Uani 1 1 d . U . . .
O3 O 0.66046(18) 0.2967(3) 0.6557(3) 0.0563(11) Uani 1 1 d . U . . .
N8 N 0.5497(2) 0.1402(3) 0.5384(3) 0.0467(11) Uani 1 1 d . U . . .
O6 O 0.34435(18) 0.1501(3) 0.9194(3) 0.0610(12) Uani 1 1 d . U . . .
N4 N 0.3575(2) 0.1927(3) 0.6733(4) 0.0531(12) Uani 1 1 d . U . . .
H4 H 0.342209 0.177450 0.631209 0.064 Uiso 1 1 calc R U . . .
N5 N 0.3424(2) 0.1763(3) 0.7518(4) 0.0513(12) Uani 1 1 d . U . . .
N3 N 0.5165(2) 0.3574(3) 0.6312(3) 0.0508(11) Uani 1 1 d . U . . .
H3 H 0.503351 0.396542 0.630752 0.061 Uiso 1 1 calc R U . . .
N9 N 0.5216(2) 0.0950(3) 0.5820(3) 0.0498(12) Uani 1 1 d . U . . .
H9 H 0.500307 0.070342 0.557576 0.060 Uiso 1 1 calc R U . . .
N2 N 0.5653(2) 0.3479(3) 0.6545(4) 0.0490(11) Uani 1 1 d . U . . .
C8 C 0.4915(3) 0.3032(4) 0.6098(4) 0.0448(12) Uani 1 1 d . U . . .
C32 C 0.6696(3) 0.3460(4) 0.7021(5) 0.0544(14) Uani 1 1 d . U . . .
O13 O 0.4474(2) 0.0237(3) 0.5112(4) 0.0896(18) Uani 1 1 d . U . . .
C26 C 0.5282(3) 0.0902(3) 0.6625(4) 0.0460(13) Uani 1 1 d . U . . .
C6 C 0.6349(3) 0.3987(4) 0.7184(5) 0.0552(13) Uani 1 1 d . U . . .
C11 C 0.3958(2) 0.2323(4) 0.6648(5) 0.0468(13) Uani 1 1 d . U . . .
O15 O 0.3043(2) 0.1509(4) 0.5398(4) 0.0981(15) Uani 1 1 d . U . . .
C25 C 0.5441(3) 0.1384(4) 0.4612(4) 0.0550(13) Uani 1 1 d . U . . .
H25 H 0.523343 0.105672 0.440287 0.066 Uiso 1 1 calc R U . . .
C10 C 0.4094(3) 0.2511(4) 0.5793(5) 0.0542(14) Uani 1 1 d . U . . .
H10A H 0.379993 0.258106 0.547192 0.065 Uiso 1 1 calc R U . . .
H10B H 0.427846 0.214864 0.554301 0.065 Uiso 1 1 calc R U . . .
O7 O 0.1284(2) 0.0901(4) 0.8261(5) 0.099(2) Uani 1 1 d . U . . .
C9 C 0.4405(2) 0.3153(4) 0.5790(4) 0.0502(13) Uani 1 1 d . U . . .
H9A H 0.442075 0.332820 0.523688 0.060 Uiso 1 1 calc R U . . .
H9B H 0.424772 0.348687 0.613202 0.060 Uiso 1 1 calc R U . . .
C27 C 0.4984(3) 0.0363(3) 0.7041(4) 0.0537(15) Uani 1 1 d . U . . .
H27A H 0.464383 0.041561 0.688410 0.064 Uiso 1 1 calc R U . . .
H27B H 0.509310 -0.006977 0.684090 0.064 Uiso 1 1 calc R U . . .
N1 N 0.7093(3) 0.5157(4) 0.8430(5) 0.0772(16) Uani 1 1 d . U . . .
C1 C 0.6494(3) 0.4539(4) 0.7654(5) 0.0620(14) Uani 1 1 d . U . . .
H1 H 0.627509 0.488805 0.774808 0.074 Uiso 1 1 calc R U . . .
C2 C 0.6957(3) 0.4565(4) 0.7975(5) 0.0663(16) Uani 1 1 d . U . . .
C7 C 0.5855(3) 0.3983(4) 0.6879(5) 0.0558(14) Uani 1 1 d . U . . .
H7 H 0.567206 0.437332 0.692921 0.067 Uiso 1 1 calc R U . . .
C23 C 0.5926(3) 0.2419(4) 0.4251(5) 0.0575(15) Uani 1 1 d . U . . .
C24 C 0.5675(3) 0.1829(4) 0.4030(5) 0.0593(14) Uani 1 1 d . U . . .
C12 C 0.2988(3) 0.1506(4) 0.7572(5) 0.0590(14) Uani 1 1 d . U . . .
H12 H 0.281654 0.143046 0.708867 0.071 Uiso 1 1 calc R U . . .
O1 O 0.6794(3) 0.5585(4) 0.8558(5) 0.102(2) Uani 1 1 d . U . . .
C19 C 0.5611(3) 0.1667(5) 0.3203(5) 0.0691(15) Uani 1 1 d . U . . .
H19 H 0.543539 0.128653 0.305660 0.083 Uiso 1 1 calc R U . . .
C4 C 0.7169(3) 0.3524(4) 0.7397(5) 0.0660(15) Uani 1 1 d . U . . .
H4A H 0.739764 0.318298 0.733294 0.079 Uiso 1 1 calc R U . . .
C13 C 0.2756(3) 0.1330(4) 0.8330(5) 0.0584(14) Uani 1 1 d . U . . .
C3 C 0.7290(3) 0.4073(5) 0.7844(5) 0.0700(16) Uani 1 1 d . U . . .
H3A H 0.760346 0.411153 0.806186 0.084 Uiso 1 1 calc R U . . .
O10 O 0.5548(3) 0.1344(5) 0.1598(4) 0.111(2) Uani 1 1 d . U . . .
C20 C 0.5808(4) 0.2067(5) 0.2612(5) 0.0750(17) Uani 1 1 d . U . . .
N6 N 0.1486(3) 0.0860(4) 0.8919(6) 0.0819(17) Uani 1 1 d . U . . .
N7 N 0.5730(4) 0.1887(5) 0.1761(5) 0.0887(18) Uani 1 1 d . U . . .
C14 C 0.2997(3) 0.1334(4) 0.9108(5) 0.0614(15) Uani 1 1 d . U . . .
O8 O 0.1266(3) 0.0713(5) 0.9539(5) 0.122(2) Uani 1 1 d . U . . .
C15 C 0.2715(3) 0.1131(5) 0.9796(6) 0.0707(16) Uani 1 1 d . U . . .
H15 H 0.286472 0.110119 1.030673 0.085 Uiso 1 1 calc R U . . .
C18 C 0.2261(3) 0.1166(4) 0.8274(6) 0.0668(15) Uani 1 1 d . U . . .
H18 H 0.210571 0.117238 0.776754 0.080 Uiso 1 1 calc R U . . .
C17 C 0.2001(3) 0.0995(5) 0.8971(6) 0.0693(16) Uani 1 1 d . U . . .
O2 O 0.7518(3) 0.5195(4) 0.8670(5) 0.113(2) Uani 1 1 d . U . . .
C21 C 0.6053(4) 0.2628(5) 0.2801(6) 0.0797(17) Uani 1 1 d . U . . .
H21 H 0.617706 0.289587 0.238470 0.096 Uiso 1 1 calc R U . . .
C22 C 0.6122(4) 0.2812(5) 0.3607(5) 0.0727(16) Uani 1 1 d . U . . .
H22 H 0.629897 0.319743 0.372789 0.087 Uiso 1 1 calc R U . . .
O9 O 0.5883(4) 0.2281(5) 0.1264(5) 0.136(3) Uani 1 1 d . U . . .
C16 C 0.2232(3) 0.0980(5) 0.9725(6) 0.0775(17) Uani 1 1 d . U . . .
H16 H 0.205335 0.086565 1.018974 0.093 Uiso 1 1 calc R U . . .
C30 C 0.3692(4) 0.0233(7) 0.4212(9) 0.133(4) Uani 1 1 d . U . . .
H30A H 0.384144 0.043246 0.373977 0.200 Uiso 1 1 calc R U . . .
H30B H 0.334932 0.034122 0.422141 0.200 Uiso 1 1 calc R U . . .
H30C H 0.373075 -0.024490 0.418850 0.200 Uiso 1 1 calc R U . . .
C29 C 0.3661(5) 0.0096(7) 0.5911(9) 0.139(4) Uani 1 1 d . U . . .
H29A H 0.369850 -0.037623 0.581998 0.209 Uiso 1 1 calc R U . . .
H29B H 0.332008 0.021076 0.589701 0.209 Uiso 1 1 calc R U . . .
H29C H 0.379502 0.021107 0.643634 0.209 Uiso 1 1 calc R U . . .
C34 C 0.2261(5) 0.1089(8) 0.4698(9) 0.142(3) Uani 1 1 d . U . . .
H34A H 0.231502 0.075115 0.510588 0.213 Uiso 0.5 1 calc R U P A -1
H34B H 0.225868 0.088587 0.416469 0.213 Uiso 0.5 1 calc R U P A -1
H34C H 0.195101 0.130249 0.479514 0.213 Uiso 0.5 1 calc R U P A -1
H34D H 0.243967 0.088876 0.425489 0.213 Uiso 0.5 1 calc R U P A 1
H34E H 0.194139 0.121872 0.450890 0.213 Uiso 0.5 1 calc R U P A 1
H34F H 0.222799 0.077154 0.513580 0.213 Uiso 0.5 1 calc R U P A 1
S2 S 0.54545(15) 0.4495(2) 0.3662(3) 0.0582(9) Uani 0.5 1 d . U P B 1
S3 S 0.5137(3) 0.4521(4) 0.4116(5) 0.1199(18) Uani 0.5 1 d . U P B -1
O12 O 0.5239(3) 0.5154(4) 0.3599(5) 0.111(2) Uani 1 1 d . U . . .
C31 C 0.5719(4) 0.4384(5) 0.4617(6) 0.0852(17) Uani 1 1 d . U . . .
H31A H 0.601952 0.463274 0.464497 0.128 Uiso 0.5 1 calc R U P B 1
H31B H 0.578564 0.391726 0.470158 0.128 Uiso 0.5 1 calc R U P B 1
H31C H 0.549867 0.454095 0.503280 0.128 Uiso 0.5 1 calc R U P B 1
C28 C 0.4958(5) 0.3911(6) 0.3707(7) 0.112(2) Uani 1 1 d . U . . .
H28A H 0.460687 0.392486 0.367580 0.168 Uiso 0.5 1 calc R U P B -1
H28B H 0.505741 0.352498 0.401477 0.168 Uiso 0.5 1 calc R U P B -1
H28C H 0.509207 0.388695 0.316474 0.168 Uiso 0.5 1 calc R U P B -1
S5 S 0.2588(4) 0.1826(7) 0.5065(7) 0.140(3) Uani 0.5 1 d . U P A 1
C5 C 0.2219(5) 0.2107(8) 0.5466(10) 0.142(3) Uani 1 1 d . U . . .
H5A H 0.221749 0.195152 0.602247 0.212 Uiso 0.5 1 calc R U P A 1
H5B H 0.191536 0.198712 0.520722 0.212 Uiso 0.5 1 calc R U P A 1
H5C H 0.225596 0.258475 0.545856 0.212 Uiso 0.5 1 calc R U P A 1

loop_
_atom_site_aniso_label
_atom_site_aniso_U_11
_atom_site_aniso_U_22
_atom_site_aniso_U_33
_atom_site_aniso_U_23
_atom_site_aniso_U_13
_atom_site_aniso_U_12
Eu1 0.03679(17) 0.04453(18) 0.03470(19) -0.00515(14) 0.00336(14) -0.00460(14)
S1 0.0674(15) 0.0784(17) 0.165(3) -0.0275(18) 0.0015(17) 0.0015(13)
O4 0.046(2) 0.049(2) 0.048(2) -0.0010(18) 0.0018(18) -0.0081(18)
O5 0.042(2) 0.054(2) 0.039(2) 0.0015(19) -0.0008(19) -0.0084(19)
O11 0.059(3) 0.048(2) 0.043(2) -0.0024(19) 0.001(2) -0.014(2)
S4 0.085(4) 0.156(5) 0.108(5) -0.028(4) -0.030(4) -0.021(4)
O008 0.067(2) 0.059(2) 0.046(2) -0.0015(18) 0.0050(19) -0.0164(19)
O3 0.049(2) 0.060(2) 0.061(2) -0.009(2) 0.002(2) -0.014(2)
N8 0.054(2) 0.048(2) 0.039(2) -0.005(2) 0.006(2) -0.006(2)
O6 0.048(2) 0.074(3) 0.061(3) 0.025(2) 0.006(2) -0.006(2)
N4 0.045(2) 0.069(3) 0.046(3) 0.005(2) 0.001(2) -0.014(2)
N5 0.042(2) 0.065(3) 0.047(2) 0.009(2) 0.005(2) -0.006(2)
N3 0.049(2) 0.050(2) 0.053(2) 0.004(2) -0.005(2) -0.003(2)
N9 0.053(2) 0.047(2) 0.049(3) -0.007(2) 0.006(2) -0.016(2)
N2 0.048(2) 0.051(2) 0.048(2) 0.002(2) -0.002(2) -0.007(2)
C8 0.046(3) 0.050(3) 0.039(3) 0.005(2) 0.000(2) -0.004(2)
C32 0.049(3) 0.059(3) 0.056(3) -0.002(3) -0.004(3) -0.020(3)
O13 0.058(3) 0.079(4) 0.132(5) -0.030(4) -0.005(3) -0.005(3)
C26 0.051(3) 0.041(3) 0.045(3) -0.004(2) 0.012(3) -0.003(2)
C6 0.052(3) 0.057(3) 0.056(3) -0.002(2) -0.007(2) -0.017(2)
C11 0.039(3) 0.059(3) 0.043(3) 0.004(2) 0.000(2) -0.006(2)
O15 0.071(3) 0.120(3) 0.103(3) -0.010(3) -0.019(3) -0.007(3)
C25 0.063(3) 0.058(3) 0.045(3) -0.008(2) 0.004(2) -0.011(2)
C10 0.046(3) 0.068(3) 0.048(3) 0.007(3) -0.002(2) -0.009(2)
O7 0.058(4) 0.130(5) 0.111(5) 0.006(4) 0.007(4) -0.017(4)
C9 0.046(3) 0.059(3) 0.046(3) 0.012(2) -0.002(2) -0.006(2)
C27 0.066(3) 0.044(3) 0.051(3) -0.003(3) 0.018(3) -0.010(3)
N1 0.073(3) 0.078(3) 0.080(3) -0.010(3) -0.012(3) -0.020(3)
C1 0.062(3) 0.060(3) 0.064(3) -0.007(3) -0.005(3) -0.015(3)
C2 0.064(3) 0.067(3) 0.067(3) -0.008(3) -0.010(3) -0.021(3)
C7 0.055(3) 0.055(3) 0.057(3) -0.002(2) -0.001(2) -0.008(2)
C23 0.071(3) 0.062(3) 0.040(3) -0.001(3) 0.007(3) -0.008(3)
C24 0.070(3) 0.066(3) 0.042(3) -0.004(3) 0.005(3) -0.009(3)
C12 0.048(3) 0.070(3) 0.059(3) 0.011(3) 0.005(2) -0.008(3)
O1 0.100(5) 0.094(5) 0.113(5) -0.041(4) -0.016(4) -0.015(4)
C19 0.084(3) 0.078(3) 0.045(3) -0.003(3) 0.005(3) -0.013(3)
C4 0.058(3) 0.070(3) 0.070(3) -0.007(3) -0.006(3) -0.012(3)
C13 0.043(3) 0.070(3) 0.062(3) 0.017(3) 0.012(2) -0.007(2)
C3 0.060(3) 0.079(3) 0.071(3) -0.005(3) -0.014(3) -0.018(3)
O10 0.137(6) 0.139(6) 0.057(4) -0.019(4) 0.000(4) -0.030(5)
C20 0.094(4) 0.086(3) 0.045(3) -0.002(3) 0.010(3) -0.010(3)
N6 0.057(3) 0.100(4) 0.088(4) 0.022(3) 0.019(3) -0.009(3)
N7 0.111(4) 0.102(4) 0.053(3) 0.003(3) 0.011(3) -0.012(4)
C14 0.047(3) 0.073(3) 0.064(3) 0.025(3) 0.012(3) 0.001(3)
O8 0.073(4) 0.162(6) 0.131(5) 0.040(5) 0.028(4) -0.019(4)
C15 0.054(3) 0.087(3) 0.071(3) 0.028(3) 0.013(3) -0.005(3)
C18 0.050(3) 0.079(3) 0.072(3) 0.018(3) 0.010(3) -0.009(3)
C17 0.047(3) 0.083(3) 0.078(3) 0.021(3) 0.015(3) -0.011(3)
O2 0.100(5) 0.107(5) 0.130(6) -0.023(4) -0.036(4) -0.031(4)
C21 0.098(4) 0.088(4) 0.052(3) 0.005(3) 0.015(3) -0.015(3)
C22 0.087(3) 0.077(3) 0.054(3) 0.001(3) 0.009(3) -0.014(3)
O9 0.181(7) 0.153(7) 0.073(5) 0.008(5) 0.016(5) -0.028(6)
C16 0.060(3) 0.091(3) 0.081(3) 0.030(3) 0.018(3) -0.005(3)
C30 0.089(6) 0.117(7) 0.194(8) -0.022(7) -0.023(7) -0.006(6)
C29 0.086(6) 0.132(8) 0.200(8) 0.002(8) 0.009(7) -0.011(6)
C34 0.113(5) 0.173(6) 0.139(6) -0.011(5) -0.027(5) -0.013(5)
S2 0.052(2) 0.0507(19) 0.072(2) 0.0178(18) 0.0233(19) 0.0064(16)
S3 0.127(4) 0.098(4) 0.134(4) 0.005(3) -0.006(4) 0.011(3)
O12 0.122(4) 0.080(4) 0.130(4) 0.024(3) 0.001(4) 0.020(3)
C31 0.087(3) 0.080(3) 0.088(3) 0.008(3) 0.002(3) 0.002(3)
C28 0.108(5) 0.098(5) 0.130(5) 0.016(4) -0.001(4) -0.004(4)
S5 0.091(4) 0.177(6) 0.151(6) -0.040(5) -0.030(4) 0.013(4)
C5 0.107(5) 0.176(6) 0.142(6) -0.013(5) -0.011(5) -0.002(5)

loop_
_atom_type_symbol
_atom_type_description
_atom_type_scat_dispersion_real
_atom_type_scat_dispersion_imag
_atom_type_scat_source
C C 0.0033 0.0016 'International Tables Vol C Tables 4.2.6.8 and 6.1.1.4'
H H 0.0000 0.0000 'International Tables Vol C Tables 4.2.6.8 and 6.1.1.4'
Eu Eu -0.1578 3.6682 'International Tables Vol C Tables 4.2.6.8 and 6.1.1.4'
N N 0.0061 0.0033 'International Tables Vol C Tables 4.2.6.8 and 6.1.1.4'
O O 0.0106 0.0060 'International Tables Vol C Tables 4.2.6.8 and 6.1.1.4'
S S 0.1246 0.1234 'International Tables Vol C Tables 4.2.6.8 and 6.1.1.4'

loop_
_geom_angle_atom_site_label_1
_geom_angle_atom_site_label_2
_geom_angle_atom_site_label_3
_geom_angle
_geom_angle_site_symmetry_1
_geom_angle_site_symmetry_3
_geom_angle_publ_flag
O4 Eu1 O11 78.00(16) . . ?
O4 Eu1 N8 64.24(17) . . ?
O4 Eu1 N5 140.00(16) . 3_656 ?
O4 Eu1 N2 61.00(17) . . ?
O5 Eu1 O4 83.89(15) 3_656 . ?
O5 Eu1 O11 71.87(16) 3_656 . ?
O5 Eu1 N8 128.85(17) 3_656 . ?
O5 Eu1 N5 62.13(16) 3_656 3_656 ?
O5 Eu1 N2 65.66(17) 3_656 . ?
O11 Eu1 N8 63.40(17) . . ?
O11 Eu1 N5 72.03(18) . 3_656 ?
O11 Eu1 N2 122.49(17) . . ?
O008 Eu1 O4 79.86(17) . . ?
O008 Eu1 O5 144.81(18) . 3_656 ?
O008 Eu1 O11 133.31(16) . . ?
O008 Eu1 N8 69.99(17) . . ?
O008 Eu1 N5 140.13(18) . 3_656 ?
O008 Eu1 N2 79.16(18) . . ?
O3 Eu1 O4 128.27(17) . . ?
O3 Eu1 O5 80.55(17) . 3_656 ?
O3 Eu1 O11 139.66(17) . . ?
O3 Eu1 O008 85.37(18) . . ?
O3 Eu1 N8 150.59(18) . . ?
O3 Eu1 O6 86.52(19) . 3_656 ?
O3 Eu1 N5 69.18(19) . 3_656 ?
O3 Eu1 N2 67.62(18) . . ?
N8 Eu1 N5 120.78(18) . 3_656 ?
N8 Eu1 N2 120.48(18) . . ?
O6 Eu1 O4 138.22(17) 3_656 . ?
O6 Eu1 O5 129.46(17) 3_656 3_656 ?
O6 Eu1 O11 88.82(18) 3_656 . ?
O6 Eu1 O008 81.2(2) 3_656 . ?
O6 Eu1 N8 74.35(18) 3_656 . ?
O6 Eu1 N5 67.57(17) 3_656 3_656 ?
O6 Eu1 N2 148.49(19) 3_656 . ?
N5 Eu1 N2 115.67(18) 3_656 . ?
O13 S1 C30 103.7(5) . . ?
O13 S1 C29 103.9(6) . . ?
C29 S1 C30 101.7(7) . . ?
C8 O4 Eu1 125.5(4) . . ?
C11 O5 Eu1 124.7(4) . 3_656 ?
C26 O11 Eu1 121.0(4) . . ?
O15 S4 C34 115.0(10) . . ?
O15 S4 C5 93.9(7) . . ?
C34 S4 C5 84.2(8) . . ?
S5 S4 O15 77.3(14) . . ?
S5 S4 C34 100.1(18) . . ?
S5 S4 C5 19.3(14) . . ?
C23 O008 Eu1 141.9(5) . . ?
C32 O3 Eu1 137.8(5) . . ?
N9 N8 Eu1 112.3(4) . . ?
C25 N8 Eu1 132.1(5) . . ?
C25 N8 N9 115.2(6) . . ?
C14 O6 Eu1 141.6(5) . 3_656 ?
N5 N4 H4 120.8 . . ?
C11 N4 H4 120.8 . . ?
C11 N4 N5 118.3(6) . . ?
N4 N5 Eu1 112.7(4) . 3_656 ?
C12 N5 Eu1 131.2(5) . 3_656 ?
C12 N5 N4 115.3(6) . . ?
N2 N3 H3 121.6 . . ?
C8 N3 H3 121.6 . . ?
C8 N3 N2 116.8(6) . . ?
N8 N9 H9 120.6 . . ?
C26 N9 N8 118.7(6) . . ?
C26 N9 H9 120.6 . . ?
N3 N2 Eu1 113.6(4) . . ?
C7 N2 Eu1 131.1(5) . . ?
C7 N2 N3 115.0(6) . . ?
O4 C8 N3 121.8(6) . . ?
O4 C8 C9 122.4(6) . . ?
N3 C8 C9 115.8(6) . . ?
O3 C32 C6 123.3(7) . . ?
O3 C32 C4 120.1(8) . . ?
C4 C32 C6 116.5(7) . . ?
O11 C26 N9 122.5(6) . . ?
O11 C26 C27 122.5(6) . . ?
N9 C26 C27 115.0(6) . . ?
C1 C6 C32 119.5(7) . . ?
C1 C6 C7 117.3(7) . . ?
C7 C6 C32 123.2(7) . . ?
O5 C11 N4 121.9(7) . . ?
O5 C11 C10 121.5(6) . . ?
N4 C11 C10 116.6(7) . . ?
S4 O15 S5 27.6(5) . . ?
N8 C25 H25 117.3 . . ?
N8 C25 C24 125.4(7) . . ?
C24 C25 H25 117.3 . . ?
C11 C10 H10A 109.6 . . ?
C11 C10 H10B 109.6 . . ?
C11 C10 C9 110.4(6) . . ?
H10A C10 H10B 108.1 . . ?
C9 C10 H10A 109.6 . . ?
C9 C10 H10B 109.6 . . ?
C8 C9 C10 112.1(6) . . ?
C8 C9 H9A 109.2 . . ?
C8 C9 H9B 109.2 . . ?
C10 C9 H9A 109.2 . . ?
C10 C9 H9B 109.2 . . ?
H9A C9 H9B 107.9 . . ?
C26 C27 H27A 108.6 . . ?
C26 C27 H27B 108.6 . . ?
C27 C27 C26 114.7(6) 3_656 . ?
C27 C27 H27A 108.6 3_656 . ?
C27 C27 H27B 108.6 3_656 . ?
H27A C27 H27B 107.6 . . ?
O1 N1 C2 119.9(8) . . ?
O1 N1 O2 123.0(8) . . ?
O2 N1 C2 117.2(9) . . ?
C6 C1 H1 120.0 . . ?
C2 C1 C6 119.9(8) . . ?
C2 C1 H1 120.0 . . ?
C1 C2 N1 117.7(8) . . ?
C3 C2 N1 120.1(8) . . ?
C3 C2 C1 122.1(8) . . ?
N2 C7 C6 124.1(8) . . ?
N2 C7 H7 118.0 . . ?
C6 C7 H7 118.0 . . ?
O008 C23 C24 123.6(7) . . ?
O008 C23 C22 119.3(8) . . ?
C24 C23 C22 117.1(7) . . ?
C23 C24 C25 124.0(7) . . ?
C19 C24 C25 115.9(7) . . ?
C19 C24 C23 120.0(7) . . ?
N5 C12 H12 118.0 . . ?
N5 C12 C13 124.0(8) . . ?
C13 C12 H12 118.0 . . ?
C24 C19 H19 120.0 . . ?
C20 C19 C24 120.0(8) . . ?
C20 C19 H19 120.0 . . ?
C32 C4 H4A 119.3 . . ?
C3 C4 C32 121.4(8) . . ?
C3 C4 H4A 119.3 . . ?
C14 C13 C12 124.2(7) . . ?
C18 C13 C12 115.4(8) . . ?
C18 C13 C14 120.4(7) . . ?
C2 C3 H3A 119.8 . . ?
C4 C3 C2 120.4(8) . . ?
C4 C3 H3A 119.8 . . ?
C19 C20 N7 118.4(9) . . ?
C21 C20 C19 121.5(9) . . ?
C21 C20 N7 120.1(9) . . ?
O7 N6 O8 122.0(9) . . ?
O7 N6 C17 119.2(8) . . ?
O8 N6 C17 118.9(9) . . ?
O10 N7 C20 119.2(9) . . ?
O9 N7 O10 125.0(10) . . ?
O9 N7 C20 115.6(10) . . ?
O6 C14 C13 122.7(7) . . ?
O6 C14 C15 120.5(8) . . ?
C15 C14 C13 116.9(7) . . ?
C14 C15 H15 119.3 . . ?
C16 C15 C14 121.4(9) . . ?
C16 C15 H15 119.3 . . ?
C13 C18 H18 119.9 . . ?
C17 C18 C13 120.1(9) . . ?
C17 C18 H18 119.9 . . ?
C18 C17 N6 120.1(9) . . ?
C16 C17 N6 119.7(8) . . ?
C16 C17 C18 120.2(8) . . ?
C20 C21 H21 119.6 . . ?
C20 C21 C22 120.8(9) . . ?
C22 C21 H21 119.6 . . ?
C23 C22 H22 119.7 . . ?
C21 C22 C23 120.6(9) . . ?
C21 C22 H22 119.7 . . ?
C15 C16 C17 120.9(8) . . ?
C15 C16 H16 119.5 . . ?
C17 C16 H16 119.5 . . ?
S1 C30 H30A 109.5 . . ?
S1 C30 H30B 109.5 . . ?
S1 C30 H30C 109.5 . . ?
H30A C30 H30B 109.5 . . ?
H30A C30 H30C 109.5 . . ?
H30B C30 H30C 109.5 . . ?
S1 C29 H29A 109.5 . . ?
S1 C29 H29B 109.5 . . ?
S1 C29 H29C 109.5 . . ?
H29A C29 H29B 109.5 . . ?
H29A C29 H29C 109.5 . . ?
H29B C29 H29C 109.5 . . ?
S4 C34 H34A 109.5 . . ?
S4 C34 H34B 109.5 . . ?
S4 C34 H34C 109.5 . . ?
S4 C34 H34D 86.9 . . ?
S4 C34 H34E 119.6 . . ?
S4 C34 H34F 118.9 . . ?
S4 C34 S5 22.6(5) . . ?
H34A C34 H34B 109.5 . . ?
H34A C34 H34C 109.5 . . ?
H34A C34 H34D 98.7 . . ?
H34A C34 H34E 123.6 . . ?
H34A C34 H34F 14.7 . . ?
H34B C34 H34C 109.5 . . ?
H34B C34 H34D 31.2 . . ?
H34B C34 H34E 79.5 . . ?
H34B C34 H34F 113.3 . . ?
H34C C34 H34D 139.3 . . ?
H34C C34 H34E 30.0 . . ?
H34C C34 H34F 95.1 . . ?
H34D C34 H34E 109.5 . . ?
H34D C34 H34F 109.5 . . ?
H34E C34 H34F 109.5 . . ?
S5 C34 H34A 105.2 . . ?
S5 C34 H34B 129.9 . . ?
S5 C34 H34C 91.1 . . ?
S5 C34 H34D 109.5 . . ?
S5 C34 H34E 109.5 . . ?
S5 C34 H34F 109.5 . . ?
S3 S2 O12 72.3(5) . . ?
S3 S2 C31 74.8(6) . . ?
S3 S2 C28 55.1(6) . . ?
O12 S2 C31 110.5(5) . . ?
O12 S2 C28 106.7(6) . . ?
C31 S2 C28 101.3(6) . . ?
S2 S3 O12 62.9(5) . . ?
S2 S3 C31 67.6(6) . . ?
S2 S3 C28 85.5(8) . . ?
O12 S3 C31 102.3(6) . . ?
C28 S3 O12 119.2(8) . . ?
C28 S3 C31 111.9(8) . . ?
S2 O12 S3 44.8(4) . . ?
S2 C31 S3 37.5(3) . . ?
S2 C31 H31A 109.5 . . ?
S2 C31 H31B 109.5 . . ?
S2 C31 H31C 109.5 . . ?
S3 C31 H31A 134.0 . . ?
S3 C31 H31B 112.3 . . ?
S3 C31 H31C 73.7 . . ?
H31A C31 H31B 109.5 . . ?
H31A C31 H31C 109.5 . . ?
H31B C31 H31C 109.5 . . ?
S2 C28 H28A 137.4 . . ?
S2 C28 H28B 109.3 . . ?
S2 C28 H28C 72.9 . . ?
S3 C28 S2 39.5(5) . . ?
S3 C28 H28A 109.5 . . ?
S3 C28 H28B 109.5 . . ?
S3 C28 H28C 109.5 . . ?
H28A C28 H28B 109.5 . . ?
H28A C28 H28C 109.5 . . ?
H28B C28 H28C 109.5 . . ?
S4 S5 O15 75.0(15) . . ?
S4 S5 C34 57.4(15) . . ?
S4 S5 C5 151(2) . . ?
O15 S5 C34 100.7(9) . . ?
C5 S5 O15 129.0(12) . . ?
C5 S5 C34 97.5(11) . . ?
S4 C5 H5A 114.2 . . ?
S4 C5 H5B 99.3 . . ?
S4 C5 H5C 114.4 . . ?
S5 C5 S4 10.2(7) . . ?
S5 C5 H5A 109.5 . . ?
S5 C5 H5B 109.5 . . ?
S5 C5 H5C 109.5 . . ?
H5A C5 H5B 109.5 . . ?
H5A C5 H5C 109.5 . . ?
H5B C5 H5C 109.5 . . ?

loop_
_geom_bond_atom_site_label_1
_geom_bond_atom_site_label_2
_geom_bond_distance
_geom_bond_site_symmetry_2
_geom_bond_publ_flag
Eu1 O4 2.460(5) . ?
Eu1 O5 2.439(4) 3_656 ?
Eu1 O11 2.463(5) . ?
Eu1 O008 2.324(5) . ?
Eu1 O3 2.313(5) . ?
Eu1 N8 2.599(6) . ?
Eu1 O6 2.321(5) 3_656 ?
Eu1 N5 2.663(6) 3_656 ?
Eu1 N2 2.676(6) . ?
S1 O13 1.486(6) . ?
S1 C30 1.801(13) . ?
S1 C29 1.794(14) . ?
O4 C8 1.226(8) . ?
O5 C11 1.241(8) . ?
O11 C26 1.231(8) . ?
S4 O15 1.481(11) . ?
S4 C34 1.559(16) . ?
S4 S5 0.711(12) . ?
S4 C5 1.978(17) . ?
O008 C23 1.281(9) . ?
O3 C32 1.267(8) . ?
N8 N9 1.383(7) . ?
N8 C25 1.270(9) . ?
O6 C14 1.272(9) . ?
N4 H4 0.8600 . ?
N4 N5 1.385(8) . ?
N4 C11 1.320(8) . ?
N5 C12 1.300(9) . ?
N3 H3 0.8600 . ?
N3 N2 1.399(8) . ?
N3 C8 1.327(9) . ?
N9 H9 0.8600 . ?
N9 C26 1.330(9) . ?
N2 C7 1.270(9) . ?
C8 C9 1.500(9) . ?
C32 C6 1.440(11) . ?
C32 C4 1.437(10) . ?
C26 C27 1.510(9) . ?
C6 C1 1.400(10) . ?
C6 C7 1.439(10) . ?
C11 C10 1.493(11) . ?
O15 S5 1.495(13) . ?
C25 H25 0.9300 . ?
C25 C24 1.449(10) . ?
C10 H10A 0.9700 . ?
C10 H10B 0.9700 . ?
C10 C9 1.537(10) . ?
O7 N6 1.212(10) . ?
C9 H9A 0.9700 . ?
C9 H9B 0.9700 . ?
C27 C27 1.501(14) 3_656 ?
C27 H27A 0.9700 . ?
C27 H27B 0.9700 . ?
N1 C2 1.445(11) . ?
N1 O1 1.198(10) . ?
N1 O2 1.228(9) . ?
C1 H1 0.9300 . ?
C1 C2 1.371(11) . ?
C2 C3 1.357(12) . ?
C7 H7 0.9300 . ?
C23 C24 1.412(11) . ?
C23 C22 1.417(11) . ?
C24 C19 1.400(11) . ?
C12 H12 0.9300 . ?
C12 C13 1.435(11) . ?
C19 H19 0.9300 . ?
C19 C20 1.363(12) . ?
C4 H4A 0.9300 . ?
C4 C3 1.357(11) . ?
C13 C14 1.429(12) . ?
C13 C18 1.394(11) . ?
C3 H3A 0.9300 . ?
O10 N7 1.222(11) . ?
C20 N7 1.451(12) . ?
C20 C21 1.341(13) . ?
N6 O8 1.213(9) . ?
N6 C17 1.433(11) . ?
N7 O9 1.206(11) . ?
C14 C15 1.421(10) . ?
C15 H15 0.9300 . ?
C15 C16 1.359(11) . ?
C18 H18 0.9300 . ?
C18 C17 1.385(11) . ?
C17 C16 1.383(12) . ?
C21 H21 0.9300 . ?
C21 C22 1.378(12) . ?
C22 H22 0.9300 . ?
C16 H16 0.9300 . ?
C30 H30A 0.9600 . ?
C30 H30B 0.9600 . ?
C30 H30C 0.9600 . ?
C29 H29A 0.9600 . ?
C29 H29B 0.9600 . ?
C29 H29C 0.9600 . ?
C34 H34A 0.9600 . ?
C34 H34B 0.9600 . ?
C34 H34C 0.9600 . ?
C34 H34D 0.9600 . ?
C34 H34E 0.9600 . ?
C34 H34F 0.9600 . ?
C34 S5 1.823(18) . ?
S2 S3 1.141(8) . ?
S2 O12 1.443(8) . ?
S2 C31 1.732(11) . ?
S2 C28 1.790(13) . ?
S3 O12 1.544(11) . ?
S3 C31 1.808(12) . ?
S3 C28 1.473(14) . ?
C31 H31A 0.9600 . ?
C31 H31B 0.9600 . ?
C31 H31C 0.9600 . ?
C28 H28A 0.9600 . ?
C28 H28B 0.9600 . ?
C28 H28C 0.9600 . ?
S5 C5 1.328(17) . ?
C5 H5A 0.9600 . ?
C5 H5B 0.9600 . ?
C5 H5C 0.9600 . ?

loop_
_geom_torsion_atom_site_label_1
_geom_torsion_atom_site_label_2
_geom_torsion_atom_site_label_3
_geom_torsion_atom_site_label_4
_geom_torsion
_geom_torsion_site_symmetry_1
_geom_torsion_site_symmetry_2
_geom_torsion_site_symmetry_3
_geom_torsion_site_symmetry_4
_geom_torsion_publ_flag
Eu1 O4 C8 N3 -12.4(9) . . . . ?
Eu1 O4 C8 C9 165.9(5) . . . . ?
Eu1 O5 C11 N4 0.6(10) 3_656 . . . ?
Eu1 O5 C11 C10 -178.1(5) 3_656 . . . ?
Eu1 O11 C26 N9 10.7(9) . . . . ?
Eu1 O11 C26 C27 -171.9(5) . . . . ?
Eu1 O008 C23 C24 19.6(14) . . . . ?
Eu1 O008 C23 C22 -160.4(7) . . . . ?
Eu1 O3 C32 C6 -44.6(12) . . . . ?
Eu1 O3 C32 C4 137.4(7) . . . . ?
Eu1 N8 N9 C26 -11.6(7) . . . . ?
Eu1 N8 C25 C24 4.6(12) . . . . ?
Eu1 O6 C14 C13 34.2(14) 3_656 . . . ?
Eu1 O6 C14 C15 -146.7(7) 3_656 . . . ?
Eu1 N5 C12 C13 -8.7(12) 3_656 . . . ?
Eu1 N2 C7 C6 5.0(11) . . . . ?
O4 C8 C9 C10 18.0(9) . . . . ?
O5 C11 C10 C9 -22.4(10) . . . . ?
O11 C26 C27 C27 9.1(11) . . . 3_656 ?
S4 O15 S5 C34 51.8(15) . . . . ?
S4 O15 S5 C5 161(3) . . . . ?
S4 C34 S5 O15 -64.3(16) . . . . ?
S4 C34 S5 C5 164(2) . . . . ?
O008 C23 C24 C25 1.8(14) . . . . ?
O008 C23 C24 C19 177.5(8) . . . . ?
O008 C23 C22 C21 -178.0(9) . . . . ?
O3 C32 C6 C1 -175.1(7) . . . . ?
O3 C32 C6 C7 4.3(12) . . . . ?
O3 C32 C4 C3 174.7(8) . . . . ?
N8 N9 C26 O11 1.6(10) . . . . ?
N8 N9 C26 C27 -176.0(6) . . . . ?
N8 C25 C24 C23 -11.9(14) . . . . ?
N8 C25 C24 C19 172.2(8) . . . . ?
O6 C14 C15 C16 176.9(9) . . . . ?
N4 N5 C12 C13 -177.1(7) . . . . ?
N4 C11 C10 C9 158.8(7) . . . . ?
N5 N4 C11 O5 3.8(11) . . . . ?
N5 N4 C11 C10 -177.4(6) . . . . ?
N5 C12 C13 C14 -8.5(13) . . . . ?
N5 C12 C13 C18 169.7(8) . . . . ?
N3 N2 C7 C6 178.2(6) . . . . ?
N3 C8 C9 C10 -163.6(6) . . . . ?
N9 N8 C25 C24 176.7(7) . . . . ?
N9 C26 C27 C27 -173.3(7) . . . 3_656 ?
N2 N3 C8 O4 2.9(10) . . . . ?
N2 N3 C8 C9 -175.5(6) . . . . ?
C8 N3 N2 Eu1 6.2(7) . . . . ?
C8 N3 N2 C7 -168.3(6) . . . . ?
C32 C6 C1 C2 -1.9(12) . . . . ?
C32 C6 C7 N2 10.8(12) . . . . ?
C32 C4 C3 C2 2.7(14) . . . . ?
C6 C32 C4 C3 -3.5(12) . . . . ?
C6 C1 C2 N1 177.8(8) . . . . ?
C6 C1 C2 C3 1.0(13) . . . . ?
C11 N4 N5 Eu1 -5.7(8) . . . 3_656 ?
C11 N4 N5 C12 164.9(7) . . . . ?
C11 C10 C9 C8 73.0(8) . . . . ?
O15 S4 C34 S5 80.6(17) . . . . ?
O15 S4 S5 C34 -113.6(10) . . . . ?
O15 S4 S5 C5 -148(5) . . . . ?
O15 S5 C5 S4 -139(6) . . . . ?
C25 N8 N9 C26 174.8(7) . . . . ?
C25 C24 C19 C20 178.4(9) . . . . ?
O7 N6 C17 C18 -0.3(14) . . . . ?
O7 N6 C17 C16 177.1(10) . . . . ?
N1 C2 C3 C4 -178.1(8) . . . . ?
C1 C6 C7 N2 -169.8(8) . . . . ?
C1 C2 C3 C4 -1.4(14) . . . . ?
C7 C6 C1 C2 178.7(7) . . . . ?
C23 C24 C19 C20 2.3(13) . . . . ?
C24 C23 C22 C21 2.0(14) . . . . ?
C24 C19 C20 N7 -179.4(9) . . . . ?
C24 C19 C20 C21 -1.8(16) . . . . ?
C12 C13 C14 O6 0.5(13) . . . . ?
C12 C13 C14 C15 -178.6(8) . . . . ?
C12 C13 C18 C17 -179.4(8) . . . . ?
O1 N1 C2 C1 4.6(13) . . . . ?
O1 N1 C2 C3 -178.6(9) . . . . ?
C19 C20 N7 O10 -9.2(16) . . . . ?
C19 C20 N7 O9 175.2(11) . . . . ?
C19 C20 C21 C22 1.3(17) . . . . ?
C4 C32 C6 C1 3.1(11) . . . . ?
C4 C32 C6 C7 -177.6(7) . . . . ?
C13 C14 C15 C16 -3.9(13) . . . . ?
C13 C18 C17 N6 176.8(9) . . . . ?
C13 C18 C17 C16 -0.5(14) . . . . ?
C20 C21 C22 C23 -1.4(17) . . . . ?
N6 C17 C16 C15 -177.5(9) . . . . ?
N7 C20 C21 C22 178.9(10) . . . . ?
C14 C13 C18 C17 -1.1(13) . . . . ?
C14 C15 C16 C17 2.4(15) . . . . ?
O8 N6 C17 C18 -179.8(10) . . . . ?
O8 N6 C17 C16 -2.4(15) . . . . ?
C18 C13 C14 O6 -177.6(8) . . . . ?
C18 C13 C14 C15 3.3(12) . . . . ?
C18 C17 C16 C15 -0.1(15) . . . . ?
O2 N1 C2 C1 -175.4(8) . . . . ?
O2 N1 C2 C3 1.4(13) . . . . ?
C21 C20 N7 O10 173.2(11) . . . . ?
C21 C20 N7 O9 -2.5(16) . . . . ?
C22 C23 C24 C25 -178.1(8) . . . . ?
C22 C23 C24 C19 -2.4(13) . . . . ?
C34 S4 O15 S5 -95(2) . . . . ?
C34 S4 S5 O15 113.6(10) . . . . ?
C34 S4 S5 C5 -35(5) . . . . ?
C34 S5 C5 S4 -29(5) . . . . ?
O12 S2 S3 C31 -117.9(6) . . . . ?
O12 S2 S3 C28 126.2(7) . . . . ?
O12 S2 C31 S3 64.0(6) . . . . ?
O12 S2 C28 S3 -53.4(7) . . . . ?
O12 S3 C31 S2 -53.6(5) . . . . ?
O12 S3 C28 S2 55.4(7) . . . . ?
C31 S2 S3 O12 117.9(6) . . . . ?
C31 S2 S3 C28 -115.9(7) . . . . ?
C31 S2 O12 S3 -65.6(6) . . . . ?
C31 S2 C28 S3 62.3(7) . . . . ?
C31 S3 O12 S2 56.8(6) . . . . ?
C31 S3 C28 S2 -63.7(6) . . . . ?
C28 S2 S3 O12 -126.2(7) . . . . ?
C28 S2 S3 C31 115.9(7) . . . . ?
C28 S2 O12 S3 43.7(6) . . . . ?
C28 S2 C31 S3 -48.8(6) . . . . ?
C28 S3 O12 S2 -67.2(9) . . . . ?
C28 S3 C31 S2 75.1(8) . . . . ?
C5 S4 O15 S5 -10.0(16) . . . . ?
C5 S4 C34 S5 -10.9(16) . . . . ?
C5 S4 S5 O15 148(5) . . . . ?
C5 S4 S5 C34 35(5) . . . . ?
